data_4122917
loop_
_publ_author_name
'Han, Ying-Feng'
'Zhang, Long'
'Weng, Lin-Hong'
'Jin, Guo-Xin'

_publ_section_title
;
 H2-Initiated Reversible Switching between Two-Dimensional Metallacycles
 and Three-Dimensional Cylinders.
;
_journal_issue 41
_journal_name_full 'Journal of the American Chemical Society'
_journal_page_first 14608
_journal_paper_doi 10.1021/ja508543y
_journal_volume 136
_journal_year 2014
_chemical_formula_sum 'C62 H90 F12 Ir2 N8 O18 S8'
_chemical_formula_weight 2104.29
_chemical_name_systematic
; 
 ? 
;
_space_group_crystal_system monoclinic
_space_group_IT_number 14
_space_group_name_Hall '-P 2yn'
_space_group_name_H-M_alt 'P 1 21/n 1'
_symmetry_space_group_name_Hall '-P 2yn'
_symmetry_space_group_name_H-M 'P 1 21/n 1'
_atom_sites_solution_hydrogens geom
_audit_creation_method SHELXL-2013
_cell_angle_alpha 90
_cell_angle_beta 104.866(2)
_cell_angle_gamma 90
_cell_formula_units_Z 2
_cell_length_a 11.3564(10)
_cell_length_b 27.465(3)
_cell_length_c 13.0954(12)
_cell_measurement_reflns_used 4970
_cell_measurement_temperature 173(2)
_cell_measurement_theta_max 25.25
_cell_measurement_theta_min 2.25
_cell_volume 3947.8(7)
_computing_cell_refinement 'Bruker SAINT'
_computing_data_collection 'Bruker APEX2'
_computing_data_reduction 'Bruker SAINT'
_computing_molecular_graphics 'Bruker SHELXTL'
_computing_publication_material 'Bruker SHELXTL'
_computing_structure_refinement 'SHELXL-2013 (Sheldrick, 2013)'
_computing_structure_solution 'SHELXS-97 (Sheldrick, 2008)'
_diffrn_ambient_temperature 173(2)
_diffrn_measured_fraction_theta_full 0.993
_diffrn_measured_fraction_theta_max 0.994
_diffrn_measurement_device_type 'Bruker APEX-II CCD'
_diffrn_measurement_method '\f and \w scans'
_diffrn_radiation_type MoK\a
_diffrn_radiation_wavelength 0.71073
_diffrn_reflns_av_R_equivalents 0.0536
_diffrn_reflns_av_unetI/netI 0.0657
_diffrn_reflns_Laue_measured_fraction_full 0.993
_diffrn_reflns_Laue_measured_fraction_max 0.994
_diffrn_reflns_limit_h_max 14
_diffrn_reflns_limit_h_min -14
_diffrn_reflns_limit_k_max 35
_diffrn_reflns_limit_k_min -35
_diffrn_reflns_limit_l_max 15
_diffrn_reflns_limit_l_min -16
_diffrn_reflns_number 28781
_diffrn_reflns_point_group_measured_fraction_full 0.993
_diffrn_reflns_point_group_measured_fraction_max 0.994
_diffrn_reflns_theta_full 25.242
_diffrn_reflns_theta_max 27.464
_diffrn_reflns_theta_min 1.483
_exptl_absorpt_coefficient_mu 3.677
_exptl_absorpt_correction_T_max 0.746
_exptl_absorpt_correction_T_min 0.611
_exptl_absorpt_correction_type multi-scan
_exptl_absorpt_process_details sadabs
_exptl_crystal_colour black
_exptl_crystal_density_diffrn 1.770
_exptl_crystal_description block
_exptl_crystal_F_000 2104
_exptl_crystal_size_max 0.100
_exptl_crystal_size_mid 0.040
_exptl_crystal_size_min 0.030
_platon_squeeze_details
; 
 In asymmetric unit of this data, there were three 
 disordered methanol molecules which could not be restrained 
 properly. Therefore, SQUEEZE algorithm was used to omit 
 them. 
;
_refine_diff_density_max 1.243
_refine_diff_density_min -2.344
_refine_diff_density_rms 0.191
_refine_ls_extinction_method none
_refine_ls_goodness_of_fit_ref 0.887
_refine_ls_hydrogen_treatment constr
_refine_ls_matrix_type full
_refine_ls_number_parameters 582
_refine_ls_number_reflns 8978
_refine_ls_number_restraints 134
_refine_ls_restrained_S_all 0.896
_refine_ls_R_factor_all 0.0772
_refine_ls_R_factor_gt 0.0476
_refine_ls_shift/su_max 0.007
_refine_ls_shift/su_mean 0.001
_refine_ls_structure_factor_coef Fsqd
_refine_ls_weighting_details 'w=1/[\s^2^(Fo^2^)+(0.1135P)^2^+0.7136P] where P=(Fo^2^+2Fc^2^)/3'
_refine_ls_weighting_scheme calc
_refine_ls_wR_factor_gt 0.1360
_refine_ls_wR_factor_ref 0.1563
_reflns_Friedel_coverage 0.000
_reflns_number_gt 6081
_reflns_number_total 8978
_reflns_threshold_expression 'I > 2\s(I)'
_cod_data_source_file ja508543y_si_001.cif
_cod_data_source_block 7(OTf)4
_cod_original_cell_volume 3947.8(6)
_cod_database_code 4122917
_shelx_space_group_comment
; 
The symmetry employed for this shelxl refinement is uniquely defined 
by the following loop, which should always be used as a source of 
symmetry information in preference to the above space-group names. 
They are only intended as comments. 
;
_shelx_estimated_absorpt_t_min 0.710
_shelx_estimated_absorpt_t_max 0.898
_shelxl_version_number 2013-4

loop_
_space_group_symop_operation_xyz
'x, y, z'
'-x+1/2, y+1/2, -z+1/2'
'-x, -y, -z'
'x-1/2, -y-1/2, z-1/2'

loop_
_atom_site_label
_atom_site_type_symbol
_atom_site_fract_x
_atom_site_fract_y
_atom_site_fract_z
_atom_site_U_iso_or_equiv
_atom_site_adp_type
_atom_site_occupancy
_atom_site_site_symmetry_order
_atom_site_calc_flag
_atom_site_refinement_flags_posn
_atom_site_refinement_flags_adp
_atom_site_refinement_flags_occupancy
_atom_site_disorder_assembly
_atom_site_disorder_group
Ir1 Ir 0.27348(2) 0.11059(2) 0.10296(2) 0.03694(12) Uani 1 1 d . . . A 4
S1 S 0.29653(14) 0.10399(6) -0.06523(15) 0.0339(4) Uani 1 1 d . . . A 4
S2 S 0.86605(13) -0.04744(6) -0.06744(12) 0.0283(3) Uani 1 1 d . . . A 4
N1 N 0.3445(6) 0.1920(3) -0.1385(7) 0.067(2) Uani 1 1 d . . . A 4
N2 N 0.5084(5) 0.14802(19) -0.0926(5) 0.0345(13) Uani 1 1 d . . . A 4
N3 N 0.8502(4) 0.00701(19) 0.1051(4) 0.0277(11) Uani 1 1 d . . . A 4
N4 N 0.9740(5) -0.0530(2) 0.1453(5) 0.0349(13) Uani 1 1 d . . . A 4
C1 C 0.3863(6) 0.1501(2) -0.0960(7) 0.0450(19) Uani 1 1 d . . . A 4
C2 C 0.4392(8) 0.2180(3) -0.1626(9) 0.069(3) Uani 1 1 d . . . A 4
H2 H 0.4338 0.2495 -0.1931 0.082 Uiso 1 1 calc R U . A 4
C3 C 0.5399(7) 0.1901(3) -0.1345(7) 0.050(2) Uani 1 1 d . . . A 4
H3 H 0.6184 0.1983 -0.1423 0.061 Uiso 1 1 calc R U . A 4
C4 C 0.5937(6) 0.1107(2) -0.0457(6) 0.0306(14) Uani 1 1 d . . . A 4
C5 C 0.5691(6) 0.0626(2) -0.0656(5) 0.0320(14) Uani 1 1 d . . . A 4
H5 H 0.4946 0.0531 -0.1132 0.038 Uiso 1 1 calc R U . A 4
C6 C 0.6524(5) 0.0272(2) -0.0167(5) 0.0308(14) Uani 1 1 d . . . A 4
H6 H 0.6345 -0.0064 -0.0285 0.037 Uiso 1 1 calc R U . A 4
C7 C 0.7612(5) 0.0420(2) 0.0490(5) 0.0290(13) Uani 1 1 d . . . A 4
C8 C 0.7891(6) 0.0907(2) 0.0678(6) 0.0338(14) Uani 1 1 d . . . A 4
H8 H 0.8656 0.1003 0.1123 0.041 Uiso 1 1 calc R U . A 4
C9 C 0.7021(6) 0.1260(3) 0.0199(6) 0.0364(16) Uani 1 1 d . . . A 4
H9 H 0.7182 0.1597 0.0328 0.044 Uiso 1 1 calc R U . A 4
C10 C 0.8955(5) -0.0315(2) 0.0651(5) 0.0261(13) Uani 1 1 d . . . A 4
C11 C 0.9804(7) -0.0276(3) 0.2369(6) 0.0462(19) Uani 1 1 d . . . A 4
H11 H 1.0311 -0.0349 0.3050 0.055 Uiso 1 1 calc R U . A 4
C12 C 0.9025(7) 0.0090(3) 0.2120(6) 0.0416(17) Uani 1 1 d . . . A 4
H12 H 0.8856 0.0324 0.2597 0.050 Uiso 1 1 calc R U . A 4
C13 C 0.2217(10) 0.2094(5) -0.1636(15) 0.107(5) Uani 1 1 d . U . A 4
H13A H 0.2220 0.2454 -0.1585 0.129 Uiso 1 1 calc R U . A 4
H13B H 0.1798 0.1964 -0.1119 0.129 Uiso 1 1 calc R U . A 4
C14 C 0.1527(12) 0.1940(6) -0.2748(17) 0.151(8) Uani 1 1 d . U . A 4
H14A H 0.0691 0.2064 -0.2903 0.226 Uiso 1 1 calc R U . A 4
H14B H 0.1513 0.1584 -0.2795 0.226 Uiso 1 1 calc R U . A 4
H14C H 0.1936 0.2073 -0.3261 0.226 Uiso 1 1 calc R U . A 4
C15 C 1.0382(7) -0.0987(3) 0.1395(7) 0.049(2) Uani 1 1 d . . . A 4
H15A H 1.0333 -0.1063 0.0646 0.059 Uiso 1 1 calc R U . A 4
H15B H 0.9983 -0.1254 0.1687 0.059 Uiso 1 1 calc R U . A 4
C16 C 1.1714(8) -0.0952(4) 0.2011(7) 0.067(3) Uani 1 1 d . . . A 4
H16A H 1.2110 -0.0688 0.1722 0.101 Uiso 1 1 calc R U . A 4
H16B H 1.2126 -0.1260 0.1950 0.101 Uiso 1 1 calc R U . A 4
H16C H 1.1763 -0.0886 0.2756 0.101 Uiso 1 1 calc R U . A 4
C17 C 0.2934(10) 0.1092(5) 0.2727(8) 0.077(4) Uani 1 1 d . U . A 4
C18 C 0.4142(9) 0.1108(5) 0.2485(8) 0.077(4) Uani 1 1 d . U . A 4
C19 C 0.4199(7) 0.1560(4) 0.1952(8) 0.070(3) Uani 1 1 d . U . A 4
C20 C 0.3070(10) 0.1803(4) 0.1813(11) 0.093(4) Uani 1 1 d . U . A 4
C21 C 0.2302(9) 0.1517(4) 0.2295(10) 0.082(4) Uani 1 1 d . U . A 4
C22 C 0.2576(11) 0.0682(6) 0.3303(8) 0.111(5) Uani 1 1 d . U . A 4
H22A H 0.1738 0.0730 0.3355 0.167 Uiso 1 1 calc R U . A 4
H22B H 0.3125 0.0664 0.4013 0.167 Uiso 1 1 calc R U . A 4
H22C H 0.2625 0.0378 0.2923 0.167 Uiso 1 1 calc R U . A 4
C23 C 0.5113(10) 0.0758(6) 0.2742(9) 0.098(4) Uani 1 1 d . U . A 4
H23A H 0.5607 0.0783 0.2230 0.147 Uiso 1 1 calc R U . A 4
H23B H 0.4769 0.0430 0.2716 0.147 Uiso 1 1 calc R U . A 4
H23C H 0.5625 0.0823 0.3453 0.147 Uiso 1 1 calc R U . A 4
C24 C 0.5295(8) 0.1757(4) 0.1663(9) 0.082(4) Uani 1 1 d . U . A 4
H24A H 0.5125 0.1786 0.0893 0.124 Uiso 1 1 calc R U . A 4
H24B H 0.5985 0.1537 0.1922 0.124 Uiso 1 1 calc R U . A 4
H24C H 0.5493 0.2079 0.1986 0.124 Uiso 1 1 calc R U . A 4
C25 C 0.2711(12) 0.2297(4) 0.1253(14) 0.141(7) Uani 1 1 d . U . A 4
H25A H 0.3272 0.2374 0.0819 0.212 Uiso 1 1 calc R U . A 4
H25B H 0.2754 0.2552 0.1783 0.212 Uiso 1 1 calc R U . A 4
H25C H 0.1878 0.2276 0.0801 0.212 Uiso 1 1 calc R U . A 4
C26 C 0.1025(10) 0.1672(5) 0.2340(12) 0.113(5) Uani 1 1 d . U . A 4
H26A H 0.0433 0.1427 0.1986 0.170 Uiso 1 1 calc R U . A 4
H26B H 0.0826 0.1987 0.1984 0.170 Uiso 1 1 calc R U . A 4
H26C H 0.0998 0.1703 0.3079 0.170 Uiso 1 1 calc R U . A 4
S3 S 0.8895(4) 0.08974(15) 0.4570(3) 0.0440(11) Uani 0.516(6) 1 d D . P B 1
O1 O 0.9978(13) 0.0826(5) 0.4218(14) 0.081(4) Uani 0.516(6) 1 d . . P B 1
O2 O 0.9025(17) 0.0894(7) 0.5674(11) 0.088(5) Uani 0.516(6) 1 d . . P B 1
O3 O 0.7880(11) 0.0646(6) 0.3974(14) 0.090(5) Uani 0.516(6) 1 d . . P B 1
C27 C 0.8500(14) 0.1510(5) 0.4180(13) 0.0466(12) Uani 0.516(6) 1 d D . P B 1
F1 F 0.841(4) 0.1599(11) 0.316(2) 0.081(5) Uani 0.516(6) 1 d D . P B 1
F2 F 0.7483(12) 0.1656(4) 0.4402(12) 0.090(4) Uani 0.516(6) 1 d D . P B 1
F3 F 0.9319(17) 0.1838(5) 0.4641(13) 0.115(6) Uani 0.516(6) 1 d D . P B 1
S4 S 0.4000(3) 0.26178(14) 0.4059(3) 0.0368(11) Uani 0.498(5) 1 d . . P C 1
O4 O 0.2814(10) 0.2647(5) 0.3377(10) 0.058(4) Uani 0.498(5) 1 d . . P C 1
O5 O 0.4513(17) 0.3049(6) 0.4609(12) 0.062(4) Uani 0.498(5) 1 d . . P C 1
O6 O 0.4859(9) 0.2361(5) 0.3623(9) 0.057(3) Uani 0.498(5) 1 d . . P C 1
C28 C 0.3750(18) 0.2235(6) 0.5124(13) 0.050(4) Uani 0.498(5) 1 d . . P C 1
F4 F 0.2996(14) 0.2454(6) 0.5592(10) 0.088(4) Uani 0.498(5) 1 d . . P C 1
F5 F 0.337(3) 0.1809(9) 0.4683(15) 0.102(9) Uani 0.498(5) 1 d . . P C 1
F6 F 0.4761(14) 0.2145(6) 0.5836(12) 0.079(4) Uani 0.498(5) 1 d . . P C 1
S3' S 0.8520(4) 0.13390(17) 0.3863(4) 0.0466(12) Uani 0.484(6) 1 d D . P B 2
O1' O 0.821(6) 0.1733(15) 0.315(3) 0.081(5) Uani 0.484(6) 1 d D U P B 2
O2' O 0.895(3) 0.0946(5) 0.3526(13) 0.123(8) Uani 0.484(6) 1 d . U P B 2
O3' O 0.757(2) 0.1236(14) 0.430(2) 0.154(11) Uani 0.484(6) 1 d . U P B 2
C27' C 0.962(2) 0.1552(8) 0.5020(16) 0.063(5) Uani 0.484(6) 1 d . U P B 2
F1' F 1.0693(12) 0.1669(7) 0.4801(11) 0.110(6) Uani 0.484(6) 1 d . . P B 2
F2' F 0.9244(17) 0.1930(7) 0.5409(13) 0.121(7) Uani 0.484(6) 1 d . U P B 2
F3' F 0.9809(19) 0.1201(8) 0.5778(12) 0.123(7) Uani 0.484(6) 1 d . . P B 2
S4' S 0.3997(3) 0.26830(13) 0.5009(3) 0.0359(10) Uani 0.502(5) 1 d . . P C 2
O4' O 0.5080(15) 0.2956(6) 0.5002(13) 0.061(4) Uani 0.502(5) 1 d . . P C 2
O5' O 0.3049(11) 0.2686(5) 0.4058(11) 0.062(4) Uani 0.502(5) 1 d . . P C 2
O6' O 0.3625(13) 0.2755(5) 0.5953(9) 0.055(3) Uani 0.502(5) 1 d . . P C 2
C28' C 0.4499(15) 0.2058(6) 0.5119(12) 0.056(5) Uani 0.502(5) 1 d D U P C 2
F4' F 0.357(2) 0.1751(8) 0.5133(19) 0.093(7) Uani 0.502(5) 1 d D U P C 2
F5' F 0.5026(12) 0.1942(6) 0.4319(8) 0.094(5) Uani 0.502(5) 1 d D U P C 2
F6' F 0.5417(12) 0.1992(4) 0.5979(9) 0.059(3) Uani 0.502(5) 1 d D U P C 2

loop_
_atom_site_aniso_label
_atom_site_aniso_U_11
_atom_site_aniso_U_22
_atom_site_aniso_U_33
_atom_site_aniso_U_23
_atom_site_aniso_U_13
_atom_site_aniso_U_12
Ir1 0.02402(15) 0.03156(16) 0.0596(2) -0.01839(12) 0.01860(12) -0.00921(10)
S1 0.0233(7) 0.0263(8) 0.0564(11) 0.0053(7) 0.0178(7) -0.0025(6)
S2 0.0239(7) 0.0271(8) 0.0356(8) -0.0051(6) 0.0105(6) -0.0059(6)
N1 0.032(3) 0.039(4) 0.142(7) 0.033(4) 0.043(4) 0.011(3)
N2 0.028(3) 0.022(3) 0.060(4) 0.008(2) 0.024(3) 0.001(2)
N3 0.024(2) 0.029(3) 0.031(3) -0.003(2) 0.006(2) -0.004(2)
N4 0.019(2) 0.041(3) 0.044(3) 0.008(3) 0.005(2) -0.001(2)
C1 0.031(3) 0.024(3) 0.090(6) 0.014(4) 0.034(4) 0.001(3)
C2 0.050(5) 0.036(5) 0.132(9) 0.025(5) 0.043(6) 0.002(4)
C3 0.034(4) 0.032(4) 0.093(6) 0.021(4) 0.032(4) 0.002(3)
C4 0.026(3) 0.025(3) 0.046(4) 0.004(3) 0.021(3) 0.003(2)
C5 0.023(3) 0.029(3) 0.047(4) -0.003(3) 0.013(3) -0.001(2)
C6 0.026(3) 0.022(3) 0.046(4) -0.004(3) 0.013(3) -0.004(2)
C7 0.023(3) 0.030(3) 0.035(3) -0.003(3) 0.009(2) -0.003(2)
C8 0.031(3) 0.028(3) 0.042(4) -0.008(3) 0.009(3) -0.006(3)
C9 0.033(3) 0.025(3) 0.056(4) -0.012(3) 0.020(3) -0.006(3)
C10 0.011(2) 0.028(3) 0.040(3) -0.001(3) 0.007(2) -0.001(2)
C11 0.035(4) 0.064(5) 0.034(4) 0.008(4) -0.001(3) -0.007(4)
C12 0.041(4) 0.047(4) 0.036(4) -0.012(3) 0.008(3) -0.005(3)
C13 0.048(6) 0.072(7) 0.213(13) 0.057(9) 0.054(7) 0.025(5)
C14 0.057(7) 0.119(12) 0.28(2) 0.112(14) 0.045(11) 0.030(8)
C15 0.033(4) 0.042(4) 0.072(6) 0.016(4) 0.012(4) 0.007(3)
C16 0.045(5) 0.106(8) 0.049(5) 0.009(5) 0.010(4) 0.035(5)
C17 0.062(6) 0.123(9) 0.057(6) -0.059(6) 0.033(5) -0.052(6)
C18 0.047(5) 0.126(10) 0.059(6) -0.051(6) 0.020(4) -0.037(6)
C19 0.035(4) 0.085(7) 0.100(7) -0.069(6) 0.036(4) -0.038(4)
C20 0.076(6) 0.071(7) 0.160(10) -0.076(7) 0.082(7) -0.045(5)
C21 0.062(6) 0.084(7) 0.126(8) -0.075(6) 0.069(6) -0.038(5)
C22 0.076(7) 0.211(16) 0.046(6) -0.039(8) 0.016(5) -0.054(9)
C23 0.050(6) 0.152(13) 0.077(8) -0.013(8) -0.011(5) 0.001(7)
C24 0.050(5) 0.105(8) 0.106(8) -0.076(7) 0.046(5) -0.045(5)
C25 0.116(11) 0.049(7) 0.29(2) -0.077(10) 0.116(13) -0.027(7)
C26 0.082(7) 0.089(8) 0.203(14) -0.087(9) 0.098(9) -0.043(6)
S3 0.050(2) 0.045(2) 0.039(2) 0.0036(16) 0.0160(17) 0.0070(17)
O1 0.072(9) 0.069(10) 0.115(13) -0.014(9) 0.048(9) 0.006(8)
O2 0.108(13) 0.101(13) 0.058(9) 0.020(8) 0.027(9) 0.019(11)
O3 0.042(7) 0.070(10) 0.157(15) -0.033(10) 0.026(8) -0.010(7)
C27 0.052(2) 0.037(3) 0.049(3) -0.0084(18) 0.008(2) -0.016(2)
F1 0.083(15) 0.082(16) 0.066(4) 0.024(8) -0.005(6) 0.028(10)
F2 0.096(9) 0.042(6) 0.130(11) -0.009(7) 0.022(8) 0.037(7)
F3 0.181(18) 0.048(8) 0.112(12) 0.018(8) 0.031(12) -0.037(9)
S4 0.0331(19) 0.042(2) 0.035(2) -0.0076(14) 0.0088(14) -0.0012(15)
O4 0.037(6) 0.102(11) 0.038(7) -0.009(7) 0.016(6) 0.012(6)
O5 0.096(13) 0.038(8) 0.044(9) 0.006(6) 0.004(8) -0.019(8)
O6 0.025(5) 0.086(9) 0.062(8) -0.021(7) 0.018(5) 0.005(5)
C28 0.068(11) 0.037(9) 0.051(10) -0.004(7) 0.026(9) 0.002(8)
F4 0.122(12) 0.097(11) 0.064(8) 0.012(7) 0.059(8) 0.008(9)
F5 0.18(2) 0.055(11) 0.063(11) -0.003(8) 0.023(11) -0.064(12)
F6 0.077(10) 0.088(11) 0.059(8) 0.024(8) -0.005(8) -0.021(8)
S3' 0.052(2) 0.037(3) 0.049(3) -0.0084(18) 0.008(2) -0.016(2)
O1' 0.083(15) 0.082(16) 0.066(4) 0.024(8) -0.005(6) 0.028(10)
O2' 0.26(2) 0.031(7) 0.065(10) -0.014(7) 0.021(13) 0.029(12)
O3' 0.088(14) 0.26(3) 0.124(16) 0.040(19) 0.042(12) -0.068(18)
C27' 0.086(13) 0.043(10) 0.051(10) 0.008(8) 0.001(9) 0.000(9)
F1' 0.051(7) 0.166(16) 0.102(11) 0.021(10) -0.002(7) -0.015(9)
F2' 0.145(14) 0.120(14) 0.075(10) -0.046(9) -0.014(9) 0.036(11)
F3' 0.142(16) 0.153(17) 0.057(9) 0.027(9) -0.005(9) -0.027(13)
S4' 0.0356(18) 0.041(2) 0.031(2) 0.0030(14) 0.0102(14) 0.0086(15)
O4' 0.067(10) 0.060(9) 0.057(11) 0.018(7) 0.019(8) -0.004(8)
O5' 0.036(7) 0.095(10) 0.051(8) -0.017(7) 0.008(6) 0.019(6)
O6' 0.071(9) 0.056(8) 0.042(7) 0.000(6) 0.022(6) 0.019(7)
C28' 0.085(12) 0.037(9) 0.044(9) -0.015(7) 0.012(9) 0.016(9)
F4' 0.092(11) 0.048(9) 0.14(2) 0.003(13) 0.041(13) -0.025(8)
F5' 0.111(10) 0.126(11) 0.040(6) -0.034(7) 0.009(6) 0.048(8)
F6' 0.064(8) 0.052(7) 0.051(7) 0.001(5) -0.002(6) 0.006(6)

loop_
_atom_type_symbol
_atom_type_description
_atom_type_scat_dispersion_real
_atom_type_scat_dispersion_imag
_atom_type_scat_source
C C 0.0033 0.0016 'International Tables Vol C Tables 4.2.6.8 and 6.1.1.4'
H H 0.0000 0.0000 'International Tables Vol C Tables 4.2.6.8 and 6.1.1.4'
N N 0.0061 0.0033 'International Tables Vol C Tables 4.2.6.8 and 6.1.1.4'
O O 0.0106 0.0060 'International Tables Vol C Tables 4.2.6.8 and 6.1.1.4'
F F 0.0171 0.0103 'International Tables Vol C Tables 4.2.6.8 and 6.1.1.4'
S S 0.1246 0.1234 'International Tables Vol C Tables 4.2.6.8 and 6.1.1.4'
Ir Ir -1.4442 7.9887 'International Tables Vol C Tables 4.2.6.8 and 6.1.1.4'

loop_
_geom_angle_atom_site_label_1
_geom_angle_atom_site_label_2
_geom_angle_atom_site_label_3
_geom_angle
_geom_angle_site_symmetry_3
C18 Ir1 C20 64.9(5) .
C18 Ir1 C21 65.4(5) .
C20 Ir1 C21 38.8(4) .
C18 Ir1 C17 40.2(4) .
C20 Ir1 C17 64.6(5) .
C21 Ir1 C17 37.9(5) .
C18 Ir1 C19 38.6(4) .
C20 Ir1 C19 38.1(4) .
C21 Ir1 C19 64.4(3) .
C17 Ir1 C19 65.1(4) .
C18 Ir1 S1 127.6(3) .
C20 Ir1 S1 118.5(3) .
C21 Ir1 S1 151.9(4) .
C17 Ir1 S1 166.7(3) .
C19 Ir1 S1 108.6(3) .
C18 Ir1 S2 119.7(3) 3_655
C20 Ir1 S2 142.0(2) 3_655
C21 Ir1 S2 105.5(2) 3_655
C17 Ir1 S2 94.5(3) 3_655
C19 Ir1 S2 157.8(3) 3_655
S1 Ir1 S2 89.35(6) 3_655
C1 S1 Ir1 112.6(3) .
C10 S2 Ir1 109.6(2) 3_655
C1 N1 C2 109.3(6) .
C1 N1 C13 128.0(7) .
C2 N1 C13 122.6(8) .
C3 N2 C1 108.5(6) .
C3 N2 C4 124.0(5) .
C1 N2 C4 127.4(5) .
C10 N3 C12 108.7(5) .
C10 N3 C7 127.7(5) .
C12 N3 C7 123.6(5) .
C10 N4 C11 109.8(6) .
C10 N4 C15 125.6(6) .
C11 N4 C15 124.5(6) .
N1 C1 N2 107.5(6) .
N1 C1 S1 124.6(5) .
N2 C1 S1 127.5(5) .
C3 C2 N1 107.3(7) .
C2 C3 N2 107.4(6) .
C5 C4 C9 121.5(6) .
C5 C4 N2 121.9(6) .
C9 C4 N2 116.6(6) .
C4 C5 C6 120.5(6) .
C7 C6 C5 118.5(6) .
C6 C7 C8 121.8(6) .
C6 C7 N3 121.3(6) .
C8 C7 N3 116.9(5) .
C7 C8 C9 118.9(6) .
C4 C9 C8 118.8(6) .
N4 C10 N3 106.7(6) .
N4 C10 S2 126.6(5) .
N3 C10 S2 126.5(5) .
C12 C11 N4 106.8(6) .
C11 C12 N3 107.9(6) .
N1 C13 C14 110.9(12) .
N4 C15 C16 111.1(7) .
C21 C17 C22 131.4(10) .
C21 C17 C18 107.0(10) .
C22 C17 C18 121.6(13) .
C21 C17 Ir1 70.5(6) .
C22 C17 Ir1 124.5(7) .
C18 C17 Ir1 68.9(5) .
C19 C18 C23 124.5(10) .
C19 C18 C17 106.8(11) .
C23 C18 C17 128.7(13) .
C19 C18 Ir1 71.8(6) .
C23 C18 Ir1 123.9(7) .
C17 C18 Ir1 70.9(6) .
C20 C19 C18 108.6(8) .
C20 C19 C24 125.6(11) .
C18 C19 C24 125.7(10) .
C20 C19 Ir1 70.2(5) .
C18 C19 Ir1 69.6(5) .
C24 C19 Ir1 129.5(6) .
C19 C20 C21 108.6(12) .
C19 C20 C25 126.5(10) .
C21 C20 C25 124.9(11) .
C19 C20 Ir1 71.7(5) .
C21 C20 Ir1 70.8(5) .
C25 C20 Ir1 124.0(9) .
C17 C21 C20 109.0(9) .
C17 C21 C26 127.3(11) .
C20 C21 C26 123.7(13) .
C17 C21 Ir1 71.5(5) .
C20 C21 Ir1 70.4(5) .
C26 C21 Ir1 125.5(8) .
O3 S3 O2 114.9(12) .
O3 S3 O1 114.0(9) .
O2 S3 O1 117.0(11) .
O3 S3 C27 101.3(9) .
O2 S3 C27 104.6(9) .
O1 S3 C27 102.2(9) .
F2 C27 F3 104.2(15) .
F2 C27 F1 109(2) .
F3 C27 F1 101(3) .
F2 C27 S3 113.1(11) .
F3 C27 S3 114.6(13) .
F1 C27 S3 114.0(14) .
O4 S4 O5 118.1(10) .
O4 S4 O6 114.3(7) .
O5 S4 O6 112.1(10) .
O4 S4 C28 101.8(9) .
O5 S4 C28 102.4(8) .
O6 S4 C28 106.0(8) .
F6 C28 F4 108.2(16) .
F6 C28 F5 106(2) .
F4 C28 F5 115(2) .
F6 C28 S4 112.0(13) .
F4 C28 S4 109.8(13) .
F5 C28 S4 105.8(13) .
O2' S3' O3' 112(2) .
O2' S3' O1' 117.4(19) .
O3' S3' O1' 110(3) .
O2' S3' C27' 108.3(13) .
O3' S3' C27' 99.5(14) .
O1' S3' C27' 108(3) .
F2' C27' F1' 107(2) .
F2' C27' F3' 107(2) .
F1' C27' F3' 110(2) .
F2' C27' S3' 111.6(16) .
F1' C27' S3' 111.5(15) .
F3' C27' S3' 109.3(16) .
O6' S4' O5' 115.8(8) .
O6' S4' O4' 112.2(10) .
O5' S4' O4' 116.5(9) .
O6' S4' C28' 102.8(7) .
O5' S4' C28' 103.2(8) .
O4' S4' C28' 104.1(9) .
F6' C28' F4' 110.2(17) .
F6' C28' F5' 102.3(13) .
F4' C28' F5' 111.1(16) .
F6' C28' S4' 111.1(11) .
F4' C28' S4' 111.2(15) .
F5' C28' S4' 110.7(12) .

loop_
_geom_bond_atom_site_label_1
_geom_bond_atom_site_label_2
_geom_bond_distance
_geom_bond_site_symmetry_2
Ir1 C18 2.150(10) .
Ir1 C20 2.158(9) .
Ir1 C21 2.163(8) .
Ir1 C17 2.176(10) .
Ir1 C19 2.179(7) .
Ir1 S1 2.2908(19) .
Ir1 S2 2.3147(15) 3_655
S1 C1 1.736(6) .
S2 C10 1.737(6) .
S2 Ir1 2.3147(15) 3_655
N1 C1 1.312(9) .
N1 C2 1.393(10) .
N1 C13 1.431(11) .
N2 C3 1.367(8) .
N2 C1 1.377(8) .
N2 C4 1.435(8) .
N3 C10 1.340(8) .
N3 C12 1.374(9) .
N3 C7 1.451(8) .
N4 C10 1.329(8) .
N4 C11 1.373(10) .
N4 C15 1.462(9) .
C2 C3 1.346(11) .
C4 C5 1.363(9) .
C4 C9 1.373(10) .
C5 C6 1.392(9) .
C6 C7 1.373(8) .
C7 C8 1.382(9) .
C8 C9 1.410(10) .
C11 C12 1.322(11) .
C13 C14 1.53(2) .
C15 C16 1.524(12) .
C17 C21 1.411(18) .
C17 C22 1.470(18) .
C17 C18 1.487(13) .
C18 C19 1.433(16) .
C18 C23 1.436(17) .
C19 C20 1.416(15) .
C19 C24 1.492(11) .
C20 C21 1.434(14) .
C20 C25 1.55(2) .
C21 C26 1.527(13) .
S3 O3 1.397(14) .
S3 O2 1.416(14) .
S3 O1 1.433(13) .
S3 C27 1.782(14) .
C27 F2 1.323(15) .
C27 F3 1.324(15) .
C27 F1 1.340(18) .
S4 O4 1.414(13) .
S4 O5 1.431(15) .
S4 O6 1.436(10) .
S4 C28 1.826(17) .
C28 F6 1.30(2) .
C28 F4 1.32(2) .
C28 F5 1.33(3) .
S3' O2' 1.306(17) .
S3' O3' 1.381(18) .
S3' O1' 1.415(18) .
S3' C27' 1.80(2) .
C27' F2' 1.28(3) .
C27' F1' 1.36(3) .
C27' F3' 1.36(3) .
S4' O6' 1.419(11) .
S4' O5' 1.422(14) .
S4' O4' 1.443(16) .
S4' C28' 1.802(17) .
C28' F6' 1.337(16) .
C28' F4' 1.359(17) .
C28' F5' 1.371(15) .

loop_
_platon_squeeze_void_nr
_platon_squeeze_void_average_x
_platon_squeeze_void_average_y
_platon_squeeze_void_average_z
_platon_squeeze_void_volume
_platon_squeeze_void_count_electrons
1 0.000 0.500 0.000 248.7 97.2
2 0.500 0.000 0.500 248.7 98.0
